data_1536986
loop_
_publ_author_name
'Zaremba, V.I.'
'Kal'ichak, Ya.M.'
'Rodewald, U.C.'
'Hoffmann, R.D.'
'Poettgen, R.'

_publ_section_title
;
 The Indium-Rich Intermetallics YbCoIn5, YbRhIn5, and YbPtIn4
;
_journal_name_full 'Zeitschrift fuer Anorganische und Allgemeine Chemie'
_journal_page_first 1157
_journal_page_last 1161
_journal_volume 629
_journal_year 2003
_chemical_formula_sum 'In4 Pt Yb'
_chemical_name_systematic 'Yb Pt In4'
_space_group_IT_number 63
_symmetry_space_group_name_Hall '-C 2c 2'
_symmetry_space_group_name_H-M 'C m c m'
_cell_angle_alpha 90
_cell_angle_beta 90
_cell_angle_gamma 90
_cell_formula_units_Z 4
_cell_length_a 4.445
_cell_length_b 16.55
_cell_length_c 7.516
_cell_volume 552.913
_citation_journal_id_ASTM ZAACAB
_cod_data_source_file Zaremba_ZAACAB_2003_912.cif
_cod_data_source_block In4Pt1Yb1
_cod_original_cell_volume 552.9127
_cod_original_formula_sum 'In4 Pt1 Yb1'
_cod_database_code 1536986

loop_
_symmetry_equiv_pos_as_xyz
x,y,z
-x,-y,z+1/2
x,-y,-z
-x,y,-z+1/2
-x,-y,-z
x,y,-z-1/2
-x,y,z
x,-y,z-1/2
x+1/2,y+1/2,z
-x+1/2,-y+1/2,z+1/2
x+1/2,-y+1/2,-z
-x+1/2,y+1/2,-z+1/2
-x+1/2,-y+1/2,-z
x+1/2,y+1/2,-z-1/2
-x+1/2,y+1/2,z
x+1/2,-y+1/2,z-1/2

loop_
_atom_site_label
_atom_site_type_symbol
_atom_site_fract_x
_atom_site_fract_y
_atom_site_fract_z
_atom_site_occupancy
_atom_site_U_iso_or_equiv
In3 In 0 0.5 0 1 0.0
Pt1 Pt 0 0.77375 0.25 1 0.0
In1 In 0 0.31762 0.04826 1 0.0
Yb1 Yb 0 0.12919 0.25 1 0.0
In2 In 0 0.93584 0.25 1 0.0
